data_7154259
loop_
_publ_author_name
'Moya-L\'opez, Juan Francisco'
'Elhalem, Eleonora'
'Recio, Roc\'io'
'\'Alvarez, Eleuterio'
'Fern\'andez, Inmaculada'
'Khiar, Noureddine'

_publ_section_title
;
 Studies on the diastereoselective oxidation of
 1-thio-\b-d-glucopyranosides: synthesis of the usually less favoured RS
 sulfoxide as a single diastereoisomer.
;
_journal_issue 6
_journal_name_full 'Organic &amp; biomolecular chemistry'
_journal_page_first 1904
_journal_page_last 1914
_journal_paper_doi 10.1039/c4ob02030h
_journal_volume 13
_journal_year 2015
_chemical_formula_moiety 'C29 H42 O12 S3'
_chemical_formula_sum 'C29 H42 O12 S3'
_chemical_formula_weight 678.81
_chemical_name_systematic
;
  ?
;
_space_group_IT_number 4
_symmetry_cell_setting monoclinic
_symmetry_space_group_name_Hall 'P 2yb'
_symmetry_space_group_name_H-M 'P 1 21 1'
_atom_sites_solution_hydrogens geom
_atom_sites_solution_primary direct
_atom_sites_solution_secondary difmap
_audit_creation_method SHELXL-97
_audit_update_record
;
2014-09-23 deposited with the CCDC.
2014-11-25 downloaded from the CCDC.
;
_cell_angle_alpha 90.00
_cell_angle_beta 91.379(4)
_cell_angle_gamma 90.00
_cell_formula_units_Z 4
_cell_length_a 10.4931(8)
_cell_length_b 11.5171(10)
_cell_length_c 28.284(2)
_cell_measurement_reflns_used 6104
_cell_measurement_temperature 173(2)
_cell_measurement_theta_max 25.74
_cell_measurement_theta_min 2.28
_cell_volume 3417.1(5)
_computing_cell_refinement 'APEX2 Software Suite (Bruker, 2007)'
_computing_data_collection 'APEX2 Software Suite (Bruker, 2007)'
_computing_data_reduction 'APEX2 Software Suite (Bruker, 2007)'
_computing_molecular_graphics 'SHELXTL (Sheldrick, 2008)'
_computing_publication_material 'SHELXTL and publCIF (Westrip, 2010)'
_computing_structure_refinement 'SHELXL97 (Sheldrick, 2008)'
_computing_structure_solution 'SIR2002 (Burla et al., 2003)'
_diffrn_ambient_temperature 173(2)
_diffrn_detector_area_resol_mean 8.26
_diffrn_measured_fraction_theta_full 0.988
_diffrn_measured_fraction_theta_max 0.988
_diffrn_measurement_device_type
;
  Bruker-Nonius X8kappa APEX II CCD area detector
;
_diffrn_measurement_method 'phi and omega scans with narrow frames'
_diffrn_radiation_monochromator graphite
_diffrn_radiation_source 'fine-focus sealed tube'
_diffrn_radiation_type MoK\a
_diffrn_radiation_wavelength 0.71073
_diffrn_reflns_av_R_equivalents 0.0800
_diffrn_reflns_av_sigmaI/netI 0.0972
_diffrn_reflns_limit_h_max 11
_diffrn_reflns_limit_h_min -12
_diffrn_reflns_limit_k_max 10
_diffrn_reflns_limit_k_min -13
_diffrn_reflns_limit_l_max 33
_diffrn_reflns_limit_l_min -33
_diffrn_reflns_number 39325
_diffrn_reflns_theta_full 25.25
_diffrn_reflns_theta_max 25.25
_diffrn_reflns_theta_min 1.44
_diffrn_standards_decay_% 0
_exptl_absorpt_coefficient_mu 0.275
_exptl_absorpt_correction_T_max 0.9471
_exptl_absorpt_correction_T_min 0.9049
_exptl_absorpt_correction_type multi-scan
_exptl_absorpt_process_details
;
program SADABS, Bruker (2001).
;
_exptl_crystal_colour colourless
_exptl_crystal_density_diffrn 1.319
_exptl_crystal_density_method 'not measured'
_exptl_crystal_description needle
_exptl_crystal_F_000 1440
_exptl_crystal_size_max 0.50
_exptl_crystal_size_mid 0.30
_exptl_crystal_size_min 0.20
_refine_diff_density_max 1.136
_refine_diff_density_min -1.068
_refine_diff_density_rms 0.180
_refine_ls_abs_structure_details 'Flack H D (1983), Acta Cryst. A39, 876-881'
_refine_ls_abs_structure_Flack 0.06(3)
_refine_ls_extinction_method none
_refine_ls_goodness_of_fit_ref 0.994
_refine_ls_hydrogen_treatment constr
_refine_ls_matrix_type fullcycle
_refine_ls_number_parameters 801
_refine_ls_number_reflns 9661
_refine_ls_number_restraints 0
_refine_ls_restrained_S_all 0.963
_refine_ls_R_factor_all 0.0843
_refine_ls_R_factor_gt 0.0605
_refine_ls_shift/su_max 0.004
_refine_ls_shift/su_mean 0.000
_refine_ls_structure_factor_coef Fsqd
_refine_ls_weighting_details 'calc w=1/[\s^2^(Fo^2^)+(0.1908P)^2^+0.0000P] where P=(Fo^2^+2Fc^2^)/3'
_refine_ls_weighting_scheme calc
_refine_ls_wR_factor_gt 0.1574
_refine_ls_wR_factor_ref 0.1826
_reflns_number_gt 5894
_reflns_number_total 9661
_reflns_threshold_expression >2sigma(I)
_cod_data_source_file c4ob02030h2.cif
_cod_data_source_block 13RS
_cod_depositor_comments
;
The following automatic conversions were performed:

'_symmetry_cell_setting' value 'Monoclinic' changed to 'monoclinic'
according to
/usr/data/users/saulius/crontab/automatic-downloads/rss-feeds/RSC/lib/dictionaries/cif_core.dic
dictionary named 'cif_core.dic' version 2.4.2 from 2011-04-26.

Automatic conversion script
Id: cif_fix_values 2935 2014-11-11 08:27:57Z andrius 

 Adding full bibliography for 7154258--7154260.cif.
;
_cod_original_sg_symbol_H-M 'P 21'
_cod_database_code 7154259

loop_
_symmetry_equiv_pos_as_xyz
'x, y, z'
'-x, y+1/2, -z'

loop_
_atom_site_label
_atom_site_type_symbol
_atom_site_fract_x
_atom_site_fract_y
_atom_site_fract_z
_atom_site_U_iso_or_equiv
_atom_site_adp_type
_atom_site_occupancy
_atom_site_symmetry_multiplicity
_atom_site_calc_flag
_atom_site_refinement_flags
S1 S -0.05688(17) 0.21383(17) 0.46133(6) 0.0276(5) Uani 1 1 d .
S2 S -0.26297(19) 0.1915(2) 0.56377(7) 0.0384(6) Uani 1 1 d .
S3 S 0.0019(2) 0.3326(2) 0.68617(6) 0.0387(6) Uani 1 1 d .
O1 O 0.1428(5) 0.3176(5) 0.50124(17) 0.0305(12) Uani 1 1 d .
O2 O -0.1646(5) 0.2937(5) 0.55760(17) 0.0319(12) Uani 1 1 d .
O3 O 0.0144(5) 0.2730(5) 0.63598(16) 0.0326(13) Uani 1 1 d .
O4 O 0.2464(5) 0.4107(5) 0.61882(17) 0.0331(13) Uani 1 1 d .
O5 O 0.4002(5) 0.4669(5) 0.56472(19) 0.0393(14) Uani 1 1 d .
O6 O 0.0217(6) 0.1073(5) 0.46492(18) 0.0384(14) Uani 1 1 d .
O7 O -0.2052(6) 0.0826(6) 0.5553(2) 0.0504(16) Uani 1 1 d .
O8 O -0.3175(7) 0.2087(9) 0.6107(3) 0.085(3) Uani 1 1 d .
O9 O 0.1133(7) 0.2863(8) 0.7153(2) 0.072(2) Uani 1 1 d .
O10 O -0.0077(7) 0.4534(6) 0.68042(19) 0.0512(16) Uani 1 1 d .
C1 C 0.0118(7) 0.3192(7) 0.5034(2) 0.0260(16) Uani 1 1 d .
H1 H -0.0229 0.3990 0.4977 0.031 Uiso 1 1 calc R
C2 C -0.0260(7) 0.2718(7) 0.5540(2) 0.0251(15) Uani 1 1 d .
H2 H -0.0075 0.1868 0.5567 0.030 Uiso 1 1 calc R
C3 C 0.0404(7) 0.3377(7) 0.5937(2) 0.0243(15) Uani 1 1 d .
H3 H 0.0050 0.4181 0.5960 0.029 Uiso 1 1 calc R
C4 C 0.1786(7) 0.3418(7) 0.5840(3) 0.0314(16) Uani 1 1 d .
H4 H 0.2135 0.2610 0.5847 0.038 Uiso 1 1 calc R
C5 C 0.2004(7) 0.3940(7) 0.5363(2) 0.0279(16) Uani 1 1 d .
H5 H 0.1616 0.4732 0.5341 0.033 Uiso 1 1 calc R
C6 C 0.3403(8) 0.3996(9) 0.5273(3) 0.040(2) Uani 1 1 d .
H6A H 0.3767 0.3204 0.5268 0.048 Uiso 1 1 calc R
H6B H 0.3550 0.4367 0.4963 0.048 Uiso 1 1 calc R
C7 C -0.0280(7) 0.2871(7) 0.4048(2) 0.0294(16) Uani 1 1 d .
C8 C -0.1011(9) 0.2047(9) 0.3695(3) 0.043(2) Uani 1 1 d .
H8A H -0.0620 0.1265 0.3699 0.052 Uiso 1 1 calc R
H8B H -0.1914 0.1974 0.3783 0.052 Uiso 1 1 calc R
C9 C -0.0917(9) 0.2594(9) 0.3196(3) 0.046(2) Uani 1 1 d .
H9 H -0.1380 0.2079 0.2965 0.056 Uiso 1 1 calc R
C10 C -0.1495(11) 0.3711(11) 0.3179(3) 0.067(3) Uani 1 1 d .
H10A H -0.2412 0.3634 0.3248 0.081 Uiso 1 1 calc R
H10B H -0.1428 0.4030 0.2856 0.081 Uiso 1 1 calc R
C11 C -0.0881(15) 0.4554(10) 0.3530(3) 0.083(3) Uani 1 1 d .
H11 H -0.1307 0.5330 0.3514 0.100 Uiso 1 1 calc R
C12 C -0.0917(11) 0.4038(9) 0.4040(3) 0.058(3) Uani 1 1 d .
H12A H -0.0473 0.4567 0.4265 0.070 Uiso 1 1 calc R
H12B H -0.1813 0.3958 0.4138 0.070 Uiso 1 1 calc R
C13 C 0.1075(8) 0.2949(10) 0.3928(3) 0.050(2) Uani 1 1 d .
H13A H 0.1467 0.2167 0.3933 0.060 Uiso 1 1 calc R
H13B H 0.1539 0.3444 0.4161 0.060 Uiso 1 1 calc R
C14 C 0.1153(11) 0.3486(12) 0.3422(3) 0.068(3) Uani 1 1 d .
H14 H 0.2070 0.3575 0.3340 0.081 Uiso 1 1 calc R
C15 C 0.0489(9) 0.2662(10) 0.3055(3) 0.053(2) Uani 1 1 d .
H15A H 0.0559 0.2978 0.2731 0.063 Uiso 1 1 calc R
H15B H 0.0886 0.1882 0.3066 0.063 Uiso 1 1 calc R
C16 C 0.0531(15) 0.4648(11) 0.3406(4) 0.092(3) Uani 1 1 d .
H16A H 0.0605 0.4982 0.3085 0.110 Uiso 1 1 calc R
H16B H 0.0972 0.5175 0.3633 0.110 Uiso 1 1 calc R
C17 C -0.3718(8) 0.2182(13) 0.5244(4) 0.070(3) Uani 1 1 d .
H17A H -0.3324 0.2477 0.4957 0.105 Uiso 1 1 calc R
H17B H -0.4306 0.2767 0.5365 0.105 Uiso 1 1 calc R
H17C H -0.4188 0.1468 0.5170 0.105 Uiso 1 1 calc R
C18 C -0.1270(9) 0.2730(9) 0.7063(3) 0.046(2) Uani 1 1 d .
H18A H -0.1414 0.3009 0.7385 0.068 Uiso 1 1 calc R
H18B H -0.1170 0.1884 0.7067 0.068 Uiso 1 1 calc R
H18C H -0.2001 0.2939 0.6858 0.068 Uiso 1 1 calc R
C19 C 0.3745(8) 0.4122(8) 0.6094(3) 0.0370(19) Uani 1 1 d .
H19 H 0.4092 0.3313 0.6098 0.044 Uiso 1 1 calc R
C20 C 0.4471(8) 0.4881(9) 0.6468(3) 0.047(2) Uani 1 1 d .
C21 C 0.3828(10) 0.5422(10) 0.6815(3) 0.056(2) Uani 1 1 d .
H21 H 0.2931 0.5331 0.6833 0.067 Uiso 1 1 calc R
C22 C 0.4478(11) 0.6109(12) 0.7144(4) 0.072(3) Uani 1 1 d .
H22 H 0.4027 0.6548 0.7370 0.087 Uiso 1 1 calc R
C23 C 0.5763(11) 0.6140(11) 0.7138(4) 0.073(3) Uani 1 1 d .
H23 H 0.6217 0.6580 0.7371 0.088 Uiso 1 1 calc R
C24 C 0.6433(10) 0.5548(11) 0.6800(5) 0.072(3) Uani 1 1 d .
H24 H 0.7336 0.5592 0.6796 0.086 Uiso 1 1 calc R
C25 C 0.5757(10) 0.4882(11) 0.6464(4) 0.066(3) Uani 1 1 d .
H25 H 0.6198 0.4437 0.6237 0.079 Uiso 1 1 calc R
S4 S 1.0623(2) -0.02411(18) 1.04007(7) 0.0334(5) Uani 1 1 d .
S5 S 1.2600(2) -0.0466(2) 0.93562(7) 0.0438(6) Uani 1 1 d .
S6 S 0.9936(2) 0.0999(2) 0.81596(7) 0.0452(6) Uani 1 1 d .
O11 O 0.8601(5) 0.0782(5) 1.00227(16) 0.0287(12) Uani 1 1 d .
O12 O 1.1616(5) 0.0551(5) 0.9420(2) 0.0386(13) Uani 1 1 d .
O13 O 0.9791(6) 0.0358(5) 0.86537(17) 0.0381(14) Uani 1 1 d .
O14 O 0.7494(5) 0.1728(5) 0.88550(16) 0.0310(12) Uani 1 1 d .
O15 O 0.5967(5) 0.2274(6) 0.94050(18) 0.0414(15) Uani 1 1 d .
O16 O 0.9854(6) -0.1293(5) 1.03616(18) 0.0401(14) Uani 1 1 d .
O17 O 1.2005(6) -0.1556(6) 0.9440(2) 0.0481(15) Uani 1 1 d .
O18 O 1.3164(9) -0.0315(9) 0.8911(3) 0.103(3) Uani 1 1 d .
O19 O 0.8954(12) 0.0469(11) 0.7858(3) 0.134(4) Uani 1 1 d .
O20 O 0.9938(8) 0.2196(6) 0.8223(2) 0.066(2) Uani 1 1 d .
C26 C 0.9914(8) 0.0789(7) 0.9972(3) 0.0299(16) Uani 1 1 d .
H26 H 1.0265 0.1588 1.0025 0.036 Uiso 1 1 calc R
C27 C 1.0261(7) 0.0324(8) 0.9459(2) 0.0329(17) Uani 1 1 d .
H27 H 1.0073 -0.0524 0.9428 0.040 Uiso 1 1 calc R
C28 C 0.9540(8) 0.1015(8) 0.9090(3) 0.0348(18) Uani 1 1 d .
H28 H 0.9877 0.1825 0.9070 0.042 Uiso 1 1 calc R
C29 C 0.8174(7) 0.1012(7) 0.9191(2) 0.0280(16) Uani 1 1 d .
H29 H 0.7835 0.0201 0.9178 0.034 Uiso 1 1 calc R
C30 C 0.7958(7) 0.1541(7) 0.9680(2) 0.0290(16) Uani 1 1 d .
H30 H 0.8339 0.2336 0.9698 0.035 Uiso 1 1 calc R
C31 C 0.6613(7) 0.1597(8) 0.9782(3) 0.0336(18) Uani 1 1 d .
H31A H 0.6492 0.1974 1.0092 0.040 Uiso 1 1 calc R
H31B H 0.6251 0.0804 0.9795 0.040 Uiso 1 1 calc R
C32 C 1.0341(8) 0.0485(7) 1.0965(3) 0.0303(16) Uani 1 1 d .
C33 C 0.8971(9) 0.0446(11) 1.1117(3) 0.057(3) Uani 1 1 d .
H33A H 0.8671 -0.0369 1.1124 0.068 Uiso 1 1 calc R
H33B H 0.8425 0.0880 1.0888 0.068 Uiso 1 1 calc R
C34 C 0.8871(9) 0.0996(11) 1.1617(3) 0.060(2) Uani 1 1 d .
H34 H 0.7960 0.1007 1.1712 0.071 Uiso 1 1 calc R
C35 C 0.9394(11) 0.2197(11) 1.1629(3) 0.064(3) Uani 1 1 d .
H35A H 0.9339 0.2512 1.1953 0.076 Uiso 1 1 calc R
H35B H 0.8875 0.2699 1.1415 0.076 Uiso 1 1 calc R
C36 C 1.0810(11) 0.2225(9) 1.1474(3) 0.057(2) Uani 1 1 d .
H36 H 1.1151 0.3036 1.1482 0.069 Uiso 1 1 calc R
C37 C 1.0894(11) 0.1698(9) 1.0966(3) 0.053(2) Uani 1 1 d .
H37A H 1.0413 0.2191 1.0737 0.064 Uiso 1 1 calc R
H37B H 1.1795 0.1672 1.0870 0.064 Uiso 1 1 calc R
C38 C 1.1124(9) -0.0272(9) 1.1307(3) 0.045(2) Uani 1 1 d .
H38A H 1.2029 -0.0276 1.1216 0.054 Uiso 1 1 calc R
H38B H 1.0804 -0.1081 1.1297 0.054 Uiso 1 1 calc R
C39 C 1.1005(9) 0.0224(9) 1.1807(3) 0.046(2) Uani 1 1 d .
H39 H 1.1507 -0.0276 1.2033 0.055 Uiso 1 1 calc R
C40 C 1.1569(10) 0.1444(10) 1.1815(3) 0.056(2) Uani 1 1 d .
H40A H 1.2471 0.1415 1.1722 0.068 Uiso 1 1 calc R
H40B H 1.1538 0.1764 1.2140 0.068 Uiso 1 1 calc R
C41 C 0.9648(10) 0.0268(11) 1.1962(3) 0.057(2) Uani 1 1 d .
H41A H 0.9612 0.0611 1.2283 0.068 Uiso 1 1 calc R
H41B H 0.9293 -0.0527 1.1975 0.068 Uiso 1 1 calc R
C42 C 1.3693(12) -0.0201(14) 0.9780(6) 0.107(5) Uani 1 1 d .
H42A H 1.3279 0.0133 1.0056 0.161 Uiso 1 1 calc R
H42B H 1.4325 0.0348 0.9663 0.161 Uiso 1 1 calc R
H42C H 1.4117 -0.0928 0.9871 0.161 Uiso 1 1 calc R
C43 C 1.1252(15) 0.0493(13) 0.7970(5) 0.116(5) Uani 1 1 d .
H43A H 1.1087 0.0055 0.7678 0.175 Uiso 1 1 calc R
H43B H 1.1638 -0.0021 0.8209 0.175 Uiso 1 1 calc R
H43C H 1.1835 0.1136 0.7907 0.175 Uiso 1 1 calc R
C44 C 0.6189(8) 0.1738(8) 0.8962(3) 0.0379(19) Uani 1 1 d .
H44 H 0.5860 0.0923 0.8966 0.046 Uiso 1 1 calc R
C45 C 0.5435(8) 0.2443(8) 0.8588(3) 0.0390(19) Uani 1 1 d .
C46 C 0.6038(10) 0.2886(10) 0.8209(3) 0.058(3) Uani 1 1 d .
H46 H 0.6926 0.2777 0.8167 0.069 Uiso 1 1 calc R
C47 C 0.5266(13) 0.3529(14) 0.7871(4) 0.091(4) Uani 1 1 d .
H47 H 0.5676 0.3922 0.7622 0.109 Uiso 1 1 calc R
C48 C 0.4017(13) 0.3595(13) 0.7894(4) 0.088(4) Uani 1 1 d .
H48 H 0.3532 0.3942 0.7644 0.105 Uiso 1 1 calc R
C49 C 0.3396(10) 0.3140(11) 0.8298(4) 0.066(3) Uani 1 1 d .
H49 H 0.2507 0.3244 0.8338 0.079 Uiso 1 1 calc R
C50 C 0.4142(9) 0.2536(11) 0.8635(4) 0.059(3) Uani 1 1 d .
H50 H 0.3747 0.2187 0.8898 0.071 Uiso 1 1 calc R
O21 O 0.3704(10) 1.1025(8) 0.5769(4) 0.100(3) Uani 1 1 d .
O22 O 0.4264(8) 0.9286(8) 0.5511(3) 0.082(2) Uani 1 1 d .
C51 C 0.3703(11) 1.0299(11) 0.5450(5) 0.070(3) Uani 1 1 d .
C52 C 0.3164(11) 1.0508(13) 0.4956(4) 0.077(3) Uani 1 1 d .
H52A H 0.2351 1.0922 0.4975 0.115 Uiso 1 1 calc R
H52B H 0.3027 0.9762 0.4796 0.115 Uiso 1 1 calc R
H52C H 0.3766 1.0976 0.4777 0.115 Uiso 1 1 calc R
C53 C 0.4842(12) 0.9055(10) 0.5954(4) 0.067(3) Uani 1 1 d .
H53A H 0.4242 0.9241 0.6208 0.080 Uiso 1 1 calc R
H53B H 0.5609 0.9549 0.5998 0.080 Uiso 1 1 calc R
C54 C 0.5202(12) 0.7837(11) 0.5981(4) 0.072(3) Uani 1 1 d .
H54A H 0.4803 0.7479 0.6255 0.108 Uiso 1 1 calc R
H54B H 0.6131 0.7774 0.6016 0.108 Uiso 1 1 calc R
H54C H 0.4914 0.7438 0.5692 0.108 Uiso 1 1 calc R
O23 O 0.6254(12) 0.8621(10) 0.9182(5) 0.126(4) Uani 1 1 d .
O24 O 0.5804(9) 0.6909(8) 0.9466(3) 0.081(2) Uani 1 1 d .
C55 C 0.6301(13) 0.7953(12) 0.9540(5) 0.077(3) Uani 1 1 d .
C56 C 0.6955(12) 0.8048(11) 1.0021(4) 0.081(4) Uani 1 1 d .
H56A H 0.7791 0.7669 1.0012 0.121 Uiso 1 1 calc R
H56B H 0.6432 0.7668 1.0258 0.121 Uiso 1 1 calc R
H56C H 0.7067 0.8869 1.0103 0.121 Uiso 1 1 calc R
C57 C 0.5072(14) 0.6690(14) 0.8997(5) 0.093(4) Uani 1 1 d .
H57A H 0.4295 0.7176 0.8976 0.112 Uiso 1 1 calc R
H57B H 0.5613 0.6872 0.8725 0.112 Uiso 1 1 calc R
C58 C 0.4737(16) 0.5453(15) 0.9000(6) 0.113(5) Uani 1 1 d .
H58A H 0.5463 0.4995 0.8894 0.169 Uiso 1 1 calc R
H58B H 0.4003 0.5320 0.8786 0.169 Uiso 1 1 calc R
H58C H 0.4521 0.5219 0.9321 0.169 Uiso 1 1 calc R

loop_
_atom_site_aniso_label
_atom_site_aniso_U_11
_atom_site_aniso_U_22
_atom_site_aniso_U_33
_atom_site_aniso_U_23
_atom_site_aniso_U_13
_atom_site_aniso_U_12
S1 0.0351(10) 0.0227(11) 0.0249(8) 0.0005(7) -0.0040(6) -0.0065(9)
S2 0.0340(11) 0.0439(15) 0.0373(11) -0.0011(9) -0.0008(7) -0.0081(10)
S3 0.0593(13) 0.0370(14) 0.0200(9) -0.0025(8) 0.0032(8) -0.0017(11)
O1 0.034(3) 0.028(3) 0.030(2) -0.001(2) -0.0060(19) -0.001(2)
O2 0.029(3) 0.031(3) 0.037(3) 0.002(2) 0.0026(19) 0.002(2)
O3 0.055(3) 0.026(3) 0.017(2) -0.002(2) 0.0040(19) -0.006(3)
O4 0.038(3) 0.029(4) 0.031(3) -0.002(2) -0.008(2) -0.011(3)
O5 0.046(3) 0.031(4) 0.041(3) 0.000(2) -0.007(2) -0.012(3)
O6 0.060(4) 0.026(3) 0.029(3) 0.010(2) -0.007(2) -0.001(3)
O7 0.050(4) 0.033(4) 0.068(4) -0.007(3) -0.005(3) -0.014(3)
O8 0.071(5) 0.112(8) 0.073(4) -0.021(5) 0.034(3) -0.020(5)
O9 0.071(4) 0.112(7) 0.034(3) 0.003(4) -0.001(3) 0.020(4)
O10 0.089(5) 0.039(4) 0.025(3) -0.006(2) 0.014(3) -0.001(3)
C1 0.031(4) 0.031(4) 0.016(3) 0.001(3) 0.006(2) -0.001(3)
C2 0.032(3) 0.015(4) 0.028(3) 0.001(3) -0.008(3) 0.003(3)
C3 0.038(4) 0.013(4) 0.021(3) 0.002(3) -0.003(2) -0.003(3)
C4 0.042(4) 0.014(4) 0.038(4) -0.002(3) -0.004(3) -0.007(3)
C5 0.034(4) 0.020(4) 0.030(3) -0.002(3) 0.002(3) -0.006(3)
C6 0.038(4) 0.051(6) 0.032(4) -0.008(4) 0.000(3) -0.007(4)
C7 0.034(4) 0.029(4) 0.024(3) 0.005(3) -0.007(3) -0.001(3)
C8 0.055(5) 0.047(5) 0.028(4) 0.000(3) -0.002(3) -0.009(4)
C9 0.077(5) 0.042(5) 0.020(4) 0.004(3) -0.009(3) -0.007(4)
C10 0.094(7) 0.083(7) 0.024(4) 0.016(4) -0.013(4) 0.029(5)
C11 0.181(9) 0.036(6) 0.032(5) 0.008(4) 0.003(6) 0.035(7)
C12 0.108(7) 0.049(6) 0.017(3) -0.002(3) -0.007(4) 0.029(5)
C13 0.039(4) 0.086(8) 0.025(4) 0.008(4) -0.002(3) -0.010(4)
C14 0.089(6) 0.094(8) 0.021(4) 0.016(4) 0.006(4) -0.040(5)
C15 0.077(5) 0.063(6) 0.019(4) 0.007(4) 0.003(3) 0.002(5)
C16 0.188(10) 0.062(6) 0.026(5) 0.007(4) -0.012(5) -0.049(7)
C17 0.015(4) 0.098(10) 0.096(7) 0.024(7) -0.018(4) 0.001(5)
C18 0.063(5) 0.047(6) 0.027(4) 0.002(4) 0.016(3) 0.004(4)
C19 0.037(4) 0.036(5) 0.037(4) 0.000(3) -0.012(3) -0.009(4)
C20 0.041(4) 0.053(6) 0.045(4) 0.006(4) -0.014(3) -0.017(4)
C21 0.060(5) 0.050(7) 0.056(5) -0.003(4) -0.021(4) -0.006(5)
C22 0.081(6) 0.076(9) 0.059(6) -0.019(5) -0.023(5) -0.015(6)
C23 0.079(6) 0.063(8) 0.074(7) -0.003(5) -0.043(5) -0.025(6)
C24 0.048(5) 0.056(8) 0.109(8) 0.005(6) -0.042(5) -0.013(5)
C25 0.053(5) 0.073(8) 0.070(6) -0.005(5) -0.031(4) -0.010(5)
S4 0.0495(13) 0.0238(12) 0.0268(9) -0.0008(8) -0.0039(8) 0.0038(9)
S5 0.0476(13) 0.0442(16) 0.0397(11) -0.0022(10) -0.0001(9) 0.0084(11)
S6 0.0671(15) 0.0424(16) 0.0265(10) 0.0029(9) 0.0093(9) 0.0023(12)
O11 0.039(3) 0.025(3) 0.023(2) 0.002(2) -0.0018(19) 0.006(2)
O12 0.039(3) 0.028(3) 0.049(3) -0.003(3) 0.003(2) -0.009(2)
O13 0.067(4) 0.028(3) 0.019(2) -0.004(2) 0.006(2) -0.004(3)
O14 0.044(3) 0.027(3) 0.021(2) 0.005(2) -0.0078(19) 0.005(2)
O15 0.045(3) 0.049(4) 0.030(3) 0.002(3) -0.005(2) 0.017(3)
O16 0.064(4) 0.025(3) 0.032(3) -0.005(2) -0.007(2) 0.006(3)
O17 0.057(4) 0.037(4) 0.050(3) -0.005(3) -0.004(3) 0.006(3)
O18 0.118(7) 0.088(8) 0.105(6) 0.032(5) 0.055(5) 0.031(6)
O19 0.214(9) 0.149(10) 0.038(4) 0.004(5) -0.017(5) -0.099(8)
O20 0.126(6) 0.038(4) 0.035(3) 0.006(3) 0.027(3) 0.002(4)
C26 0.037(4) 0.022(4) 0.030(3) -0.007(3) -0.007(3) 0.006(3)
C27 0.040(4) 0.031(5) 0.028(3) -0.006(3) 0.003(3) 0.001(4)
C28 0.044(4) 0.033(5) 0.027(3) -0.001(3) 0.003(3) 0.004(4)
C29 0.041(4) 0.019(4) 0.024(3) 0.000(3) -0.003(3) 0.000(3)
C30 0.040(4) 0.022(5) 0.025(3) 0.001(3) -0.002(3) 0.004(3)
C31 0.042(4) 0.035(5) 0.024(3) 0.005(3) -0.002(3) 0.007(4)
C32 0.039(4) 0.023(4) 0.030(3) -0.002(3) 0.003(3) 0.003(3)
C33 0.050(5) 0.091(8) 0.030(4) -0.014(4) 0.008(3) -0.007(5)
C34 0.058(5) 0.098(8) 0.023(4) -0.016(4) -0.002(3) 0.015(5)
C35 0.099(6) 0.069(6) 0.022(4) -0.011(4) -0.013(4) 0.039(6)
C36 0.116(7) 0.029(5) 0.027(4) -0.009(3) 0.001(4) -0.003(5)
C37 0.100(7) 0.031(5) 0.028(4) 0.002(3) 0.003(4) -0.018(5)
C38 0.069(6) 0.039(5) 0.027(4) 0.004(3) -0.003(3) 0.008(4)
C39 0.069(5) 0.039(5) 0.030(4) -0.002(4) -0.009(3) 0.013(4)
C40 0.065(6) 0.067(6) 0.036(4) -0.010(4) -0.007(4) -0.001(5)
C41 0.074(5) 0.064(7) 0.032(4) -0.014(4) -0.004(4) 0.015(5)
C42 0.059(8) 0.091(12) 0.169(10) -0.035(10) -0.054(8) -0.005(7)
C43 0.181(9) 0.074(9) 0.099(9) 0.032(7) 0.112(8) 0.057(9)
C44 0.050(4) 0.033(5) 0.030(3) 0.001(3) -0.008(3) 0.004(4)
C45 0.047(4) 0.032(5) 0.037(4) 0.000(3) -0.019(3) 0.005(4)
C46 0.064(5) 0.070(8) 0.039(5) 0.018(4) -0.004(4) 0.008(5)
C47 0.104(7) 0.115(11) 0.053(6) 0.042(6) 0.003(6) 0.035(8)
C48 0.092(7) 0.100(11) 0.070(7) 0.030(6) -0.026(6) 0.025(8)
C49 0.053(5) 0.061(8) 0.083(7) 0.015(6) -0.026(4) 0.011(5)
C50 0.055(5) 0.067(8) 0.055(5) 0.013(5) -0.002(4) 0.015(5)
O21 0.113(7) 0.056(6) 0.132(7) -0.028(5) -0.001(6) 0.005(5)
O22 0.100(6) 0.063(5) 0.083(5) 0.016(4) -0.001(4) 0.026(5)
C51 0.061(6) 0.040(6) 0.108(7) -0.012(5) -0.035(6) 0.018(5)
C52 0.054(6) 0.080(10) 0.095(7) 0.023(6) -0.015(5) 0.005(6)
C53 0.100(8) 0.051(7) 0.048(5) 0.003(5) -0.011(5) 0.001(6)
C54 0.084(8) 0.057(7) 0.073(7) 0.011(6) -0.011(6) 0.004(6)
O23 0.150(9) 0.070(7) 0.157(9) 0.047(6) -0.006(7) -0.010(7)
O24 0.108(6) 0.058(5) 0.079(5) -0.010(4) 0.000(4) -0.017(5)
C55 0.098(9) 0.043(7) 0.091(7) -0.003(5) 0.016(6) -0.006(6)
C56 0.105(9) 0.057(9) 0.081(6) -0.012(6) 0.026(5) -0.052(7)
C57 0.105(10) 0.088(9) 0.087(8) -0.015(7) 0.005(6) -0.010(8)
C58 0.127(12) 0.094(11) 0.118(12) -0.038(9) -0.005(9) -0.033(10)

loop_
_atom_type_symbol
_atom_type_description
_atom_type_scat_dispersion_real
_atom_type_scat_dispersion_imag
_atom_type_scat_source
C C 0.0033 0.0016 'International Tables Vol C Tables 4.2.6.8 and 6.1.1.4'
H H 0.0000 0.0000 'International Tables Vol C Tables 4.2.6.8 and 6.1.1.4'
O O 0.0106 0.0060 'International Tables Vol C Tables 4.2.6.8 and 6.1.1.4'
S S 0.1246 0.1234 'International Tables Vol C Tables 4.2.6.8 and 6.1.1.4'

loop_
_geom_angle_atom_site_label_1
_geom_angle_atom_site_label_2
_geom_angle_atom_site_label_3
_geom_angle
_geom_angle_site_symmetry_3
O6 S1 C1 107.1(3) .
O6 S1 C7 109.7(3) .
C1 S1 C7 101.0(4) .
O7 S2 O8 116.7(5) .
O7 S2 O2 111.0(4) .
O8 S2 O2 105.6(4) .
O7 S2 C17 110.7(6) .
O8 S2 C17 108.3(6) .
O2 S2 C17 103.7(5) .
O10 S3 O9 117.7(5) .
O10 S3 O3 109.4(3) .
O9 S3 O3 104.8(4) .
O10 S3 C18 113.5(5) .
O9 S3 C18 107.4(5) .
O3 S3 C18 102.6(4) .
C1 O1 C5 111.2(5) .
C2 O2 S2 121.8(5) .
C3 O3 S3 122.7(5) .
C19 O4 C4 110.1(6) .
C19 O5 C6 108.7(6) .
O1 C1 C2 107.9(5) .
O1 C1 S1 109.8(5) .
C2 C1 S1 104.7(5) .
O1 C1 H1 111.4 .
C2 C1 H1 111.4 .
S1 C1 H1 111.4 .
O2 C2 C3 107.4(6) .
O2 C2 C1 105.6(5) .
C3 C2 C1 112.0(6) .
O2 C2 H2 110.5 .
C3 C2 H2 110.5 .
C1 C2 H2 110.5 .
O3 C3 C4 112.0(6) .
O3 C3 C2 105.3(6) .
C4 C3 C2 108.3(6) .
O3 C3 H3 110.4 .
C4 C3 H3 110.4 .
C2 C3 H3 110.4 .
O4 C4 C3 111.1(6) .
O4 C4 C5 108.1(6) .
C3 C4 C5 110.5(6) .
O4 C4 H4 109.0 .
C3 C4 H4 109.0 .
C5 C4 H4 109.0 .
O1 C5 C6 107.7(6) .
O1 C5 C4 107.6(6) .
C6 C5 C4 110.0(6) .
O1 C5 H5 110.5 .
C6 C5 H5 110.5 .
C4 C5 H5 110.5 .
O5 C6 C5 108.0(6) .
O5 C6 H6A 110.1 .
C5 C6 H6A 110.1 .
O5 C6 H6B 110.1 .
C5 C6 H6B 110.1 .
H6A C6 H6B 108.4 .
C13 C7 C12 112.0(8) .
C13 C7 C8 110.6(7) .
C12 C7 C8 108.8(7) .
C13 C7 S1 114.1(5) .
C12 C7 S1 109.9(5) .
C8 C7 S1 100.8(5) .
C9 C8 C7 107.0(7) .
C9 C8 H8A 110.3 .
C7 C8 H8A 110.3 .
C9 C8 H8B 110.3 .
C7 C8 H8B 110.3 .
H8A C8 H8B 108.6 .
C10 C9 C15 110.8(9) .
C10 C9 C8 111.2(8) .
C15 C9 C8 109.8(7) .
C10 C9 H9 108.3 .
C15 C9 H9 108.3 .
C8 C9 H9 108.3 .
C9 C10 C11 112.4(8) .
C9 C10 H10A 109.1 .
C11 C10 H10A 109.1 .
C9 C10 H10B 109.1 .
C11 C10 H10B 109.1 .
H10A C10 H10B 107.8 .
C10 C11 C16 107.0(9) .
C10 C11 C12 109.9(10) .
C16 C11 C12 106.4(10) .
C10 C11 H11 111.1 .
C16 C11 H11 111.1 .
C12 C11 H11 111.1 .
C7 C12 C11 109.5(7) .
C7 C12 H12A 109.8 .
C11 C12 H12A 109.8 .
C7 C12 H12B 109.8 .
C11 C12 H12B 109.8 .
H12A C12 H12B 108.2 .
C7 C13 C14 107.9(7) .
C7 C13 H13A 110.1 .
C14 C13 H13A 110.1 .
C7 C13 H13B 110.1 .
C14 C13 H13B 110.1 .
H13A C13 H13B 108.4 .
C16 C14 C15 109.7(9) .
C16 C14 C13 110.6(9) .
C15 C14 C13 109.6(9) .
C16 C14 H14 108.9 .
C15 C14 H14 108.9 .
C13 C14 H14 108.9 .
C9 C15 C14 106.0(8) .
C9 C15 H15A 110.5 .
C14 C15 H15A 110.6 .
C9 C15 H15B 110.5 .
C14 C15 H15B 110.5 .
H15A C15 H15B 108.7 .
C14 C16 C11 110.8(10) .
C14 C16 H16A 109.5 .
C11 C16 H16A 109.5 .
C14 C16 H16B 109.5 .
C11 C16 H16B 109.5 .
H16A C16 H16B 108.1 .
S2 C17 H17A 109.5 .
S2 C17 H17B 109.4 .
H17A C17 H17B 109.5 .
S2 C17 H17C 109.5 .
H17A C17 H17C 109.5 .
H17B C17 H17C 109.5 .
S3 C18 H18A 109.5 .
S3 C18 H18B 109.5 .
H18A C18 H18B 109.5 .
S3 C18 H18C 109.5 .
H18A C18 H18C 109.5 .
H18B C18 H18C 109.5 .
O4 C19 O5 112.3(6) .
O4 C19 C20 109.8(7) .
O5 C19 C20 104.5(7) .
O4 C19 H19 110.0 .
O5 C19 H19 110.0 .
C20 C19 H19 110.0 .
C25 C20 C21 121.3(9) .
C25 C20 C19 117.9(9) .
C21 C20 C19 120.4(8) .
C20 C21 C22 120.2(10) .
C20 C21 H21 119.9 .
C22 C21 H21 119.9 .
C23 C22 C21 118.7(12) .
C23 C22 H22 120.6 .
C21 C22 H22 120.6 .
C22 C23 C24 121.5(10) .
C22 C23 H23 119.3 .
C24 C23 H23 119.3 .
C23 C24 C25 118.9(10) .
C23 C24 H24 120.6 .
C25 C24 H24 120.6 .
C20 C25 C24 119.0(12) .
C20 C25 H25 120.5 .
C24 C25 H25 120.5 .
O16 S4 C32 110.1(4) .
O16 S4 C26 105.7(4) .
C32 S4 C26 102.0(4) .
O18 S5 O17 116.8(6) .
O18 S5 O12 107.5(5) .
O17 S5 O12 110.1(4) .
O18 S5 C42 108.9(8) .
O17 S5 C42 109.7(7) .
O12 S5 C42 102.9(6) .
O20 S6 O19 119.4(7) .
O20 S6 O13 110.3(4) .
O19 S6 O13 103.8(5) .
O20 S6 C43 113.9(7) .
O19 S6 C43 104.8(9) .
O13 S6 C43 103.1(5) .
C26 O11 C30 111.9(6) .
C27 O12 S5 121.4(5) .
C28 O13 S6 121.3(5) .
C44 O14 C29 109.5(6) .
C44 O15 C31 109.1(6) .
O11 C26 C27 109.8(6) .
O11 C26 S4 108.4(5) .
C27 C26 S4 106.5(5) .
O11 C26 H26 110.7 .
C27 C26 H26 110.7 .
S4 C26 H26 110.7 .
O12 C27 C28 109.2(7) .
O12 C27 C26 104.6(6) .
C28 C27 C26 109.4(7) .
O12 C27 H27 111.1 .
C28 C27 H27 111.1 .
C26 C27 H27 111.1 .
C29 C28 O13 110.8(6) .
C29 C28 C27 109.9(6) .
O13 C28 C27 102.3(7) .
C29 C28 H28 111.2 .
O13 C28 H28 111.2 .
C27 C28 H28 111.1 .
O14 C29 C28 110.0(6) .
O14 C29 C30 106.7(6) .
C28 C29 C30 109.9(6) .
O14 C29 H29 110.0 .
C28 C29 H29 110.0 .
C30 C29 H29 110.0 .
C31 C30 O11 109.4(6) .
C31 C30 C29 111.3(6) .
O11 C30 C29 106.6(6) .
C31 C30 H30 109.8 .
O11 C30 H30 109.8 .
C29 C30 H30 109.8 .
C30 C31 O15 108.3(6) .
C30 C31 H31A 110.0 .
O15 C31 H31A 110.0 .
C30 C31 H31B 110.0 .
O15 C31 H31B 110.0 .
H31A C31 H31B 108.4 .
C33 C32 C37 113.2(8) .
C33 C32 C38 107.7(7) .
C37 C32 C38 109.0(7) .
C33 C32 S4 114.2(6) .
C37 C32 S4 110.7(5) .
C38 C32 S4 101.3(6) .
C32 C33 C34 109.4(8) .
C32 C33 H33A 109.8 .
C34 C33 H33A 109.8 .
C32 C33 H33B 109.8 .
C34 C33 H33B 109.8 .
H33A C33 H33B 108.2 .
C35 C34 C41 107.9(8) .
C35 C34 C33 111.5(8) .
C41 C34 C33 108.3(9) .
C35 C34 H34 109.7 .
C41 C34 H34 109.7 .
C33 C34 H34 109.7 .
C34 C35 C36 111.5(8) .
C34 C35 H35A 109.3 .
C36 C35 H35A 109.3 .
C34 C35 H35B 109.3 .
C36 C35 H35B 109.3 .
H35A C35 H35B 108.0 .
C40 C36 C35 107.2(8) .
C40 C36 C37 108.2(9) .
C35 C36 C37 109.0(8) .
C40 C36 H36 110.8 .
C35 C36 H36 110.8 .
C37 C36 H36 110.8 .
C32 C37 C36 109.3(7) .
C32 C37 H37A 109.8 .
C36 C37 H37A 109.8 .
C32 C37 H37B 109.8 .
C36 C37 H37B 109.8 .
H37A C37 H37B 108.3 .
C32 C38 C39 108.5(7) .
C32 C38 H38A 110.0 .
C39 C38 H38A 110.0 .
C32 C38 H38B 110.0 .
C39 C38 H38B 110.0 .
H38A C38 H38B 108.4 .
C41 C39 C40 109.5(8) .
C41 C39 C38 112.4(8) .
C40 C39 C38 108.6(8) .
C41 C39 H39 108.8 .
C40 C39 H39 108.8 .
C38 C39 H39 108.7 .
C39 C40 C36 109.7(8) .
C39 C40 H40A 109.7 .
C36 C40 H40A 109.7 .
C39 C40 H40B 109.7 .
C36 C40 H40B 109.7 .
H40A C40 H40B 108.2 .
C39 C41 C34 109.3(8) .
C39 C41 H41A 109.8 .
C34 C41 H41A 109.8 .
C39 C41 H41B 109.8 .
C34 C41 H41B 109.8 .
H41A C41 H41B 108.3 .
S5 C42 H42A 109.5 .
S5 C42 H42B 109.5 .
H42A C42 H42B 109.5 .
S5 C42 H42C 109.5 .
H42A C42 H42C 109.5 .
H42B C42 H42C 109.5 .
S6 C43 H43A 109.5 .
S6 C43 H43B 109.5 .
H43A C43 H43B 109.5 .
S6 C43 H43C 109.5 .
H43A C43 H43C 109.5 .
H43B C43 H43C 109.5 .
O14 C44 O15 111.9(6) .
O14 C44 C45 110.1(7) .
O15 C44 C45 106.5(7) .
O14 C44 H44 109.4 .
O15 C44 H44 109.4 .
C45 C44 H44 109.4 .
C46 C45 C50 121.9(8) .
C46 C45 C44 120.0(8) .
C50 C45 C44 118.0(8) .
C45 C46 C47 116.8(10) .
C45 C46 H46 121.6 .
C47 C46 H46 121.6 .
C48 C47 C46 122.7(11) .
C48 C47 H47 118.6 .
C46 C47 H47 118.6 .
C47 C48 C49 119.5(10) .
C47 C48 H48 120.2 .
C49 C48 H48 120.3 .
C50 C49 C48 117.8(10) .
C50 C49 H49 121.1 .
C48 C49 H49 121.1 .
C45 C50 C49 120.7(10) .
C45 C50 H50 119.6 .
C49 C50 H50 119.6 .
C51 O22 C53 117.8(10) .
O21 C51 O22 121.0(11) .
O21 C51 C52 124.2(12) .
O22 C51 C52 114.7(11) .
C51 C52 H52A 109.5 .
C51 C52 H52B 109.5 .
H52A C52 H52B 109.5 .
C51 C52 H52C 109.5 .
H52A C52 H52C 109.5 .
H52B C52 H52C 109.5 .
O22 C53 C54 109.7(9) .
O22 C53 H53A 109.7 .
C54 C53 H53A 109.7 .
O22 C53 H53B 109.7 .
C54 C53 H53B 109.7 ..
H53A C53 H53B 108.2 .
C53 C54 H54A 109.5 .
C53 C54 H54B 109.5 .
H54A C54 H54B 109.5 .
C53 C54 H54C 109.5 .
H54A C54 H54C 109.5 .
H54B C54 H54C 109.5 .
C55 O24 C57 118.1(11) .
O23 C55 O24 114.6(13) .
O23 C55 C56 132.8(13) .
O24 C55 C56 112.1(11) .
C55 C56 H56A 109.4 .
C55 C56 H56B 109.5 .
H56A C56 H56B 109.5 .
C55 C56 H56C 109.5 .
H56A C56 H56C 109.5 .
H56B C56 H56C 109.5 .
C58 C57 O24 105.7(12) .
C58 C57 H57A 110.6 .
O24 C57 H57A 110.6 .
C58 C57 H57B 110.6 .
O24 C57 H57B 110.6 .
H57A C57 H57B 108.7 .
C57 C58 H58A 109.5 .
C57 C58 H58B 109.5 .
H58A C58 H58B 109.5 .
C57 C58 H58C 109.5 .
H58A C58 H58C 109.5 .
H58B C58 H58C 109.5 .

loop_
_geom_bond_atom_site_label_1
_geom_bond_atom_site_label_2
_geom_bond_distance
S1 O6 1.480(6)
S1 C1 1.836(8)
S1 C7 1.841(7)
S2 O7 1.416(7)
S2 O8 1.471(7)
S2 O2 1.578(6)
S2 C17 1.606(9)
S3 O10 1.404(7)
S3 O9 1.511(7)
S3 O3 1.585(5)
S3 C18 1.632(9)
O1 C1 1.378(9)
O1 C5 1.447(9)
O2 C2 1.482(9)
O3 C3 1.440(8)
O4 C19 1.377(9)
O4 C4 1.439(9)
O5 C19 1.443(10)
O5 C6 1.445(10)
C1 C2 1.591(9)
C1 H1 1.0000
C2 C3 1.512(10)
C2 H2 1.0000
C3 C4 1.484(11)
C3 H3 1.0000
C4 C5 1.501(10)
C4 H4 1.0000
C5 C6 1.497(10)
C5 H5 1.0000
C6 H6A 0.9900
C6 H6B 0.9900
C7 C13 1.472(11)
C7 C12 1.501(13)
C7 C8 1.565(11)
C8 C9 1.549(11)
C8 H8A 0.9900
C8 H8B 0.9900
C9 C10 1.423(14)
C9 C15 1.539(13)
C9 H9 1.0000
C10 C11 1.521(17)
C10 H10A 0.9900
C10 H10B 0.9900
C11 C16 1.534(19)
C11 C12 1.562(12)
C11 H11 1.0000
C12 H12A 0.9900
C12 H12B 0.9900
C13 C14 1.562(11)
C13 H13A 0.9900
C13 H13B 0.9900
C14 C16 1.489(18)
C14 C15 1.559(15)
C14 H14 1.0000
C15 H15A 0.9900
C15 H15B 0.9900
C16 H16A 0.9900
C16 H16B 0.9900
C17 H17A 0.9800
C17 H17B 0.9800
C17 H17C 0.9800
C18 H18A 0.9800
C18 H18B 0.9800
C18 H18C 0.9800
C19 C20 1.557(12)
C19 H19 1.0000
C20 C25 1.350(14)
C20 C21 1.356(14)
C21 C22 1.388(13)
C21 H21 0.9500
C22 C23 1.350(16)
C22 H22 0.9500
C23 C24 1.379(17)
C23 H23 0.9500
C24 C25 1.401(14)
C24 H24 0.9500
C25 H25 0.9500
S4 O16 1.459(7)
S4 C32 1.832(8)
S4 C26 1.840(8)
S5 O18 1.415(8)
S5 O17 1.425(7)
S5 O12 1.575(6)
S5 C42 1.667(11)
S6 O20 1.390(8)
S6 O19 1.457(10)
S6 O13 1.591(6)
S6 C43 1.602(12)
O11 C26 1.389(9)
O11 C30 1.457(9)
O12 C27 1.453(10)
O13 C28 1.475(9)
O14 C44 1.410(10)
O14 C29 1.434(9)
O15 C44 1.421(10)
O15 C31 1.474(9)
C26 C27 1.597(10)
C26 H26 1.0000
C27 C28 1.503(11)
C27 H27 1.0000
C28 C29 1.469(11)
C28 H28 1.0000
C29 C30 1.535(10)
C29 H29 1.0000
C30 C31 1.449(10)
C30 H30 1.0000
C31 H31A 0.9900
C31 H31B 0.9900
C32 C33 1.512(12)
C32 C37 1.513(12)
C32 C38 1.528(11)
C33 C34 1.555(11)
C33 H33A 0.9900
C33 H33B 0.9900
C34 C35 1.489(16)
C34 C41 1.511(14)
C34 H34 1.0000
C35 C36 1.559(15)
C35 H35A 0.9900
C35 H35B 0.9900
C36 C40 1.529(14)
C36 C37 1.564(11)
C36 H36 1.0000
C37 H37A 0.9900
C37 H37B 0.9900
C38 C39 1.532(11)
C38 H38A 0.9900
C38 H38B 0.9900
C39 C41 1.501(13)
C39 C40 1.524(15)
C39 H39 1.0000
C40 H40A 0.9900
C40 H40B 0.9900
C41 H41A 0.9900
C41 H41B 0.9900
C42 H42A 0.9800
C42 H42B 0.9800
C42 H42C 0.9800
C43 H43A 0.9800
C43 H43B 0.9800
C43 H43C 0.9800
C44 C45 1.537(11)
C44 H44 1.0000
C45 C46 1.358(13)
C45 C50 1.371(13)
C46 C47 1.442(14)
C46 H46 0.9500
C47 C48 1.315(17)
C47 H47 0.9500
C48 C49 1.429(17)
C48 H48 0.9500
C49 C50 1.402(13)
C49 H49 0.9500
C50 H50 0.9500
O21 C51 1.229(14)
O22 C51 1.315(14)
O22 C53 1.404(12)
C51 C52 1.514(16)
C52 H52A 0.9801
C52 H52B 0.9801
C52 H52C 0.9801
C53 C54 1.455(16)
C53 H53A 0.9900
C53 H53B 0.9900
C54 H54A 0.9800
C54 H54B 0.9800
C54 H54C 0.9800
O23 C55 1.273(15)
O24 C55 1.324(15)
O24 C57 1.538(15)
C55 C56 1.511(18)
C56 H56A 0.9800
C56 H56B 0.9800
C56 H56C 0.9800
C57 C58 1.47(2)
C57 H57A 0.9900
C57 H57B 0.9900
C58 H58A 0.9800
C58 H58B 0.9800
C58 H58C 0.9800

loop_
_geom_torsion_atom_site_label_1
_geom_torsion_atom_site_label_2
_geom_torsion_atom_site_label_3
_geom_torsion_atom_site_label_4
_geom_torsion
O7 S2 O2 C2 -12.3(6)
O8 S2 O2 C2 115.1(6)
C17 S2 O2 C2 -131.2(7)
O10 S3 O3 C3 12.6(7)
O9 S3 O3 C3 -114.5(6)
C18 S3 O3 C3 133.4(6)
C5 O1 C1 C2 -62.6(8)
C5 O1 C1 S1 -176.1(5)
O6 S1 C1 O1 42.6(6)
C7 S1 C1 O1 -72.2(6)
O6 S1 C1 C2 -73.0(5)
C7 S1 C1 C2 172.3(5)
S2 O2 C2 C3 -121.7(6)
S2 O2 C2 C1 118.6(6)
O1 C1 C2 O2 170.8(6)
S1 C1 C2 O2 -72.3(6)
O1 C1 C2 C3 54.1(8)
S1 C1 C2 C3 171.0(5)
S3 O3 C3 C4 93.8(7)
S3 O3 C3 C2 -148.7(5)
O2 C2 C3 O3 74.1(7)
C1 C2 C3 O3 -170.3(6)
O2 C2 C3 C4 -166.0(6)
C1 C2 C3 C4 -50.4(8)
C19 O4 C4 C3 179.4(6)
C19 O4 C4 C5 -59.2(8)
O3 C3 C4 O4 -68.5(8)
C2 C3 C4 O4 175.9(6)
O3 C3 C4 C5 171.5(6)
C2 C3 C4 C5 55.8(8)
C1 O1 C5 C6 -172.4(6)
C1 O1 C5 C4 69.0(8)
O4 C4 C5 O1 174.3(6)
C3 C4 C5 O1 -63.9(8)
O4 C4 C5 C6 57.2(9)
C3 C4 C5 C6 179.0(7)
C19 O5 C6 C5 58.4(9)
O1 C5 C6 O5 -174.7(6)
C4 C5 C6 O5 -57.7(9)
O6 S1 C7 C13 -44.7(8)
C1 S1 C7 C13 68.1(7)
O6 S1 C7 C12 -171.5(6)
C1 S1 C7 C12 -58.7(7)
O6 S1 C7 C8 73.7(6)
C1 S1 C7 C8 -173.5(5)
C13 C7 C8 C9 -62.1(10)
C12 C7 C8 C9 61.4(9)
S1 C7 C8 C9 176.9(6)
C7 C8 C9 C10 -61.0(10)
C7 C8 C9 C15 62.0(10)
C15 C9 C10 C11 -62.9(11)
C8 C9 C10 C11 59.5(12)
C9 C10 C11 C16 59.1(12)
C9 C10 C11 C12 -56.0(13)
C13 C7 C12 C11 62.3(11)
C8 C7 C12 C11 -60.2(11)
S1 C7 C12 C11 -169.8(8)
C10 C11 C12 C7 56.2(13)
C16 C11 C12 C7 -59.4(12)
C12 C7 C13 C14 -59.3(10)
C8 C7 C13 C14 62.2(11)
S1 C7 C13 C14 175.0(7)
C7 C13 C14 C16 58.0(12)
C7 C13 C14 C15 -63.1(12)
C10 C9 C15 C14 60.5(9)
C8 C9 C15 C14 -62.7(10)
C16 C14 C15 C9 -59.4(10)
C13 C14 C15 C9 62.3(11)
C15 C14 C16 C11 60.8(10)
C13 C14 C16 C11 -60.3(11)
C10 C11 C16 C14 -57.6(10)
C12 C11 C16 C14 59.8(11)
C4 O4 C19 O5 63.4(9)
C4 O4 C19 C20 179.3(7)
C6 O5 C19 O4 -63.1(9)
C6 O5 C19 C20 177.9(7)
O4 C19 C20 C25 172.2(9)
O5 C19 C20 C25 -67.2(11)
O4 C19 C20 C21 -1.0(13)
O5 C19 C20 C21 119.7(10)
C25 C20 C21 C22 7.8(17)
C19 C20 C21 C22 -179.3(10)
C20 C21 C22 C23 -6.0(18)
C21 C22 C23 C24 2.8(19)
C22 C23 C24 C25 -1.4(19)
C21 C20 C25 C24 -6.2(17)
C19 C20 C25 C24 -179.3(10)
C23 C24 C25 C20 2.9(18)
O18 S5 O12 C27 116.5(7)
O17 S5 O12 C27 -11.7(6)
C42 S5 O12 C27 -128.7(8)
O20 S6 O13 C28 6.7(7)
O19 S6 O13 C28 -122.3(8)
C43 S6 O13 C28 128.7(9)
C30 O11 C26 C27 -61.5(8)
C30 O11 C26 S4 -177.5(5)
O16 S4 C26 O11 46.3(6)
C32 S4 C26 O11 -68.9(6)
O16 S4 C26 C27 -71.9(6)
C32 S4 C26 C27 172.9(5)
S5 O12 C27 C28 -125.0(6)
S5 O12 C27 C26 117.9(6)
O11 C26 C27 O12 170.9(6)
S4 C26 C27 O12 -72.0(7)
O11 C26 C27 C28 54.0(9)
S4 C26 C27 C28 171.1(6)
S6 O13 C28 C29 97.3(7)
S6 O13 C28 C27 -145.5(6)
O12 C27 C28 C29 -167.0(6)
C26 C27 C28 C29 -53.0(9)
O12 C27 C28 O13 75.2(8)
C26 C27 C28 O13 -170.8(6)
C44 O14 C29 C28 -178.8(7)
C44 O14 C29 C30 -59.6(8)
O13 C28 C29 O14 -71.1(9)
C27 C28 C29 O14 176.5(7)
O13 C28 C29 C30 171.7(6)
C27 C28 C29 C30 59.3(9)
C26 O11 C30 C31 -173.8(6)
C26 O11 C30 C29 65.8(8)
O14 C29 C30 C31 58.2(9)
C28 C29 C30 C31 177.5(7)
O14 C29 C30 O11 177.4(6)
C28 C29 C30 O11 -63.3(8)
O11 C30 C31 O15 -174.5(6)
C29 C30 C31 O15 -57.0(9)
C44 O15 C31 C30 57.8(9)
O16 S4 C32 C33 -38.3(8)
C26 S4 C32 C33 73.7(8)
O16 S4 C32 C37 -167.4(6)
C26 S4 C32 C37 -55.4(7)
O16 S4 C32 C38 77.1(6)
C26 S4 C32 C38 -170.9(6)
C37 C32 C33 C34 -56.8(11)
C38 C32 C33 C34 63.7(11)
S4 C32 C33 C34 175.4(7)
C32 C33 C34 C35 55.6(12)
C32 C33 C34 C41 -63.0(12)
C41 C34 C35 C36 61.5(9)
C33 C34 C35 C36 -57.4(10)
C34 C35 C36 C40 -59.3(9)
C34 C35 C36 C37 57.6(10)
C33 C32 C37 C36 58.4(10)
C38 C32 C37 C36 -61.4(10)
S4 C32 C37 C36 -172.0(7)
C40 C36 C37 C32 59.8(11)
C35 C36 C37 C32 -56.5(11)
C33 C32 C38 C39 -60.3(10)
C37 C32 C38 C39 62.8(9)
S4 C32 C38 C39 179.5(7)
C32 C38 C39 C41 58.8(11)
C32 C38 C39 C40 -62.5(10)
C41 C39 C40 C36 -61.0(9)
C38 C39 C40 C36 62.1(10)
C35 C36 C40 C39 57.3(10)
C37 C36 C40 C39 -60.0(10)
C40 C39 C41 C34 62.7(10)
C38 C39 C41 C34 -58.1(12)
C35 C34 C41 C39 -62.5(10)
C33 C34 C41 C39 58.4(12)
C29 O14 C44 O15 65.1(9)
C29 O14 C44 C45 -176.7(7)
C31 O15 C44 O14 -62.6(9)
C31 O15 C44 C45 177.1(6)
O14 C44 C45 C46 3.9(12)
O15 C44 C45 C46 125.4(10)
O14 C44 C45 C50 179.5(8)
O15 C44 C45 C50 -59.0(11)
C50 C45 C46 C47 4.1(17)
C44 C45 C46 C47 179.5(11)
C45 C46 C47 C48 -7(2)
C46 C47 C48 C49 8(2)
C47 C48 C49 C50 -6(2)
C46 C45 C50 C49 -2.7(17)
C44 C45 C50 C49 -178.2(10)
C48 C49 C50 C45 3.5(19)
C53 O22 C51 O21 1.1(19)
C53 O22 C51 C52 176.9(10)
C51 O22 C53 C54 169.8(11)
C57 O24 C55 O23 -8.8(18)
C57 O24 C55 C56 178.3(11)
C55 O24 C57 C58 175.3(12)
